data_4320367
loop_
_publ_author_name
'Matthias Stender'
'Andrew D. Phillips'
'Philip P. Power'

_publ_section_title
;
 Characterization and Bonding of the Cation
 [Ge{N(C6H3-2,6-i-Pr2)CMe}2CH]+: Comparison with the Isoelectronic
 Ga{N(C6H3-2,6-i-Pr2)CMe}2CH
;
_journal_name_full 'Inorganic Chemistry'
_journal_page_first 5314
_journal_page_last 5315
_journal_paper_doi 10.1021/ic0155582
_journal_volume 40
_journal_year 2001
_chemical_formula_sum 'C65 H42 B2 F30 Ge N2 O'
_chemical_formula_weight 1531.22
_chemical_name_common '[NacNacGe][OH{B(C6F5)3}2]'
_chemical_name_systematic
; 
 ? 
;
_space_group_IT_number 14
_symmetry_cell_setting monoclinic
_symmetry_space_group_name_Hall '-P 2ybc'
_symmetry_space_group_name_H-M 'P 1 21/c 1'
_atom_sites_solution_hydrogens geom
_atom_sites_solution_primary direct
_atom_sites_solution_secondary difmap
_audit_creation_method SHELXL-97
_cell_angle_alpha 90.00
_cell_angle_beta 109.7360(10)
_cell_angle_gamma 90.00
_cell_formula_units_Z 4
_cell_length_a 20.2586(7)
_cell_length_b 17.5332(6)
_cell_length_c 18.5394(6)
_cell_measurement_reflns_used 5918
_cell_measurement_temperature 90(2)
_cell_measurement_theta_max 28.87
_cell_measurement_theta_min 2.32
_cell_volume 6198.3(4)
_computing_cell_refinement 'Bruker SMART'
_computing_data_collection 'Bruker SMART'
_computing_data_reduction 'Bruker SHELXTL v. 5.10'
_computing_molecular_graphics 'XP, Bruker SHELXTL v. 5.10'
_computing_publication_material 'XCIF, Bruker SHELXTL v. 5.10'
_computing_structure_refinement 'XL, Bruker SHELXTL v. 5.10'
_computing_structure_solution 'XS, Bruker SHELXTL v. 5.10'
_diffrn_ambient_temperature 90(2)
_diffrn_measured_fraction_theta_full 0.962
_diffrn_measured_fraction_theta_max 0.962
_diffrn_measurement_device_type 'Bruker SMART 1000'
_diffrn_measurement_method /w
_diffrn_radiation_monochromator graphite
_diffrn_radiation_source 'normal-focus sealed tube'
_diffrn_radiation_type MoK\a
_diffrn_radiation_wavelength 0.71073
_diffrn_reflns_av_R_equivalents 0.1220
_diffrn_reflns_av_sigmaI/netI 0.1378
_diffrn_reflns_limit_h_max 29
_diffrn_reflns_limit_h_min -29
_diffrn_reflns_limit_k_max 25
_diffrn_reflns_limit_k_min -25
_diffrn_reflns_limit_l_max 27
_diffrn_reflns_limit_l_min -27
_diffrn_reflns_number 85609
_diffrn_reflns_theta_full 31.52
_diffrn_reflns_theta_max 31.52
_diffrn_reflns_theta_min 1.73
_diffrn_standards_decay_% <0.01
_diffrn_standards_number '50 frames remeasured'
_exptl_absorpt_coefficient_mu 0.631
_exptl_absorpt_correction_T_max 0.8885
_exptl_absorpt_correction_T_min 0.8828
_exptl_absorpt_correction_type empirical
_exptl_absorpt_process_details
;SADABS: an empirical absorption program by G. M. Sheldrick
using the method described by Blessing, R. H.; Acta Cryst.
A51, 1995, 33.
;
_exptl_crystal_colour colorless
_exptl_crystal_density_diffrn 1.641
_exptl_crystal_density_method 'not measured'
_exptl_crystal_description block
_exptl_crystal_F_000 3064
_exptl_crystal_size_max 0.19
_exptl_crystal_size_mid 0.19
_exptl_crystal_size_min 0.18
_refine_diff_density_max 0.877
_refine_diff_density_min -1.087
_refine_diff_density_rms 0.097
_refine_ls_extinction_method none
_refine_ls_goodness_of_fit_ref 0.992
_refine_ls_hydrogen_treatment mixed
_refine_ls_matrix_type full
_refine_ls_number_parameters 924
_refine_ls_number_reflns 19890
_refine_ls_number_restraints 0
_refine_ls_restrained_S_all 0.992
_refine_ls_R_factor_all 0.1470
_refine_ls_R_factor_gt 0.0561
_refine_ls_shift/su_max 0.001
_refine_ls_shift/su_mean 0.000
_refine_ls_structure_factor_coef Fsqd
_refine_ls_weighting_details 'calc w=1/[\s^2^(Fo^2^)+(0.0072P)^2^+4.2674P] where P=(Fo^2^+2Fc^2^)/3'
_refine_ls_weighting_scheme calc
_refine_ls_wR_factor_gt 0.1021
_refine_ls_wR_factor_ref 0.1341
_reflns_number_gt 10167
_reflns_number_total 19890
_reflns_threshold_expression >2sigma(I)
_cod_data_source_file ic0155582.cif
_cod_data_source_block mas62m
_cod_database_code 4320367

loop_
_symmetry_equiv_pos_as_xyz
'x, y, z'
'-x, y+1/2, -z+1/2'
'-x, -y, -z'
'x, -y-1/2, z-1/2'

loop_
_atom_site_label
_atom_site_type_symbol
_atom_site_fract_x
_atom_site_fract_y
_atom_site_fract_z
_atom_site_U_iso_or_equiv
_atom_site_adp_type
_atom_site_occupancy
_atom_site_symmetry_multiplicity
_atom_site_calc_flag
_atom_site_refinement_flags
_atom_site_disorder_assembly
_atom_site_disorder_group
Ge1 Ge 1.282939(17) 0.486515(19) -0.008865(18) 0.02081(8) Uani 1 1 d . . .
N1 N 1.31984(12) 0.52845(13) 0.09090(13) 0.0189(5) Uani 1 1 d . . .
N2 N 1.20095(13) 0.54730(14) -0.03474(13) 0.0198(5) Uani 1 1 d . . .
C1 C 1.29136(15) 0.58232(16) 0.12340(16) 0.0176(6) Uani 1 1 d . . .
C2 C 1.22735(15) 0.61594(17) 0.08328(16) 0.0205(6) Uani 1 1 d . . .
H2A H 1.2116 0.6545 0.1096 0.025 Uiso 1 1 calc R . .
C3 C 1.18361(16) 0.59955(17) 0.00896(17) 0.0207(6) Uani 1 1 d . . .
C4 C 1.32930(16) 0.60371(17) 0.20493(16) 0.0215(6) Uani 1 1 d . . .
H4A H 1.3764 0.6220 0.2102 0.032 Uiso 1 1 calc R . .
H4B H 1.3330 0.5590 0.2378 0.032 Uiso 1 1 calc R . .
H4C H 1.3034 0.6441 0.2203 0.032 Uiso 1 1 calc R . .
C5 C 1.11517(16) 0.64075(19) -0.02289(18) 0.0280(7) Uani 1 1 d . . .
H5A H 1.1142 0.6692 -0.0687 0.042 Uiso 1 1 calc R . .
H5B H 1.1099 0.6762 0.0156 0.042 Uiso 1 1 calc R . .
H5C H 1.0766 0.6038 -0.0364 0.042 Uiso 1 1 calc R . .
C6 C 1.38690(15) 0.49293(16) 0.13290(16) 0.0189(6) Uani 1 1 d . . .
C7 C 1.38688(17) 0.42489(17) 0.17330(17) 0.0223(6) Uani 1 1 d . . .
C8 C 1.45050(17) 0.38704(18) 0.20387(17) 0.0258(7) Uani 1 1 d . . .
H8A H 1.4526 0.3409 0.2314 0.031 Uiso 1 1 calc R . .
C9 C 1.51101(17) 0.41581(19) 0.19462(17) 0.0285(7) Uani 1 1 d . . .
H9A H 1.5537 0.3881 0.2140 0.034 Uiso 1 1 calc R . .
C10 C 1.50977(16) 0.48380(19) 0.15781(17) 0.0250(7) Uani 1 1 d . . .
H10A H 1.5521 0.5034 0.1537 0.030 Uiso 1 1 calc R . .
C11 C 1.44829(15) 0.52453(17) 0.12654(16) 0.0204(6) Uani 1 1 d . . .
C12 C 1.44731(16) 0.59970(17) 0.08486(17) 0.0229(6) Uani 1 1 d . . .
H12A H 1.4053 0.6293 0.0857 0.028 Uiso 1 1 calc R . .
C13 C 1.51239(17) 0.64833(19) 0.1236(2) 0.0301(7) Uani 1 1 d . . .
H13A H 1.5185 0.6545 0.1780 0.045 Uiso 1 1 calc R . .
H13B H 1.5066 0.6986 0.0991 0.045 Uiso 1 1 calc R . .
H13C H 1.5538 0.6231 0.1186 0.045 Uiso 1 1 calc R . .
C14 C 1.43982(17) 0.58545(18) 0.00093(17) 0.0265(7) Uani 1 1 d . . .
H14A H 1.4004 0.5508 -0.0223 0.040 Uiso 1 1 calc R . .
H14B H 1.4830 0.5625 -0.0017 0.040 Uiso 1 1 calc R . .
H14C H 1.4313 0.6340 -0.0270 0.040 Uiso 1 1 calc R . .
C15 C 1.32011(18) 0.39315(18) 0.18226(18) 0.0280(7) Uani 1 1 d . . .
H15A H 1.2862 0.4363 0.1750 0.034 Uiso 1 1 calc R . .
C16 C 1.3318(2) 0.3589(2) 0.2614(2) 0.0375(9) Uani 1 1 d . . .
H16A H 1.3585 0.3948 0.3010 0.056 Uiso 1 1 calc R . .
H16B H 1.3579 0.3110 0.2666 0.056 Uiso 1 1 calc R . .
H16C H 1.2863 0.3488 0.2674 0.056 Uiso 1 1 calc R . .
C17 C 1.28649(19) 0.33376(19) 0.1202(2) 0.0351(8) Uani 1 1 d . . .
H17A H 1.2828 0.3546 0.0699 0.053 Uiso 1 1 calc R . .
H17B H 1.2396 0.3210 0.1208 0.053 Uiso 1 1 calc R . .
H17C H 1.3155 0.2877 0.1301 0.053 Uiso 1 1 calc R . .
C18 C 1.15331(15) 0.52943(17) -0.11197(16) 0.0212(6) Uani 1 1 d . . .
C19 C 1.11075(17) 0.46436(18) -0.12253(17) 0.0244(7) Uani 1 1 d . . .
C20 C 1.07057(18) 0.44460(19) -0.19733(18) 0.0301(7) Uani 1 1 d . . .
H20A H 1.0414 0.4007 -0.2060 0.036 Uiso 1 1 calc R . .
C21 C 1.07238(19) 0.4873(2) -0.25868(18) 0.0345(8) Uani 1 1 d . . .
H21A H 1.0447 0.4729 -0.3092 0.041 Uiso 1 1 calc R . .
C22 C 1.11470(18) 0.55181(19) -0.24681(18) 0.0306(8) Uani 1 1 d . . .
H22A H 1.1156 0.5809 -0.2897 0.037 Uiso 1 1 calc R . .
C23 C 1.15543(16) 0.57456(17) -0.17397(17) 0.0240(7) Uani 1 1 d . . .
C24 C 1.20305(17) 0.64384(17) -0.16302(17) 0.0247(7) Uani 1 1 d . . .
H24A H 1.2135 0.6627 -0.1094 0.030 Uiso 1 1 calc R . .
C25 C 1.27234(17) 0.62140(18) -0.17263(19) 0.0282(7) Uani 1 1 d . . .
H25A H 1.2953 0.5819 -0.1351 0.042 Uiso 1 1 calc R . .
H25B H 1.3029 0.6662 -0.1644 0.042 Uiso 1 1 calc R . .
H25C H 1.2634 0.6016 -0.2245 0.042 Uiso 1 1 calc R . .
C26 C 1.16886(18) 0.70912(18) -0.21767(19) 0.0319(8) Uani 1 1 d . . .
H26A H 1.1228 0.7205 -0.2138 0.048 Uiso 1 1 calc R . .
H26B H 1.1632 0.6941 -0.2703 0.048 Uiso 1 1 calc R . .
H26C H 1.1987 0.7545 -0.2039 0.048 Uiso 1 1 calc R . .
C27 C 1.10621(17) 0.41470(18) -0.05652(18) 0.0267(7) Uani 1 1 d . . .
H27A H 1.1372 0.4378 -0.0074 0.032 Uiso 1 1 calc R . .
C28 C 1.13254(19) 0.33337(19) -0.0617(2) 0.0333(8) Uani 1 1 d . . .
H28A H 1.1801 0.3356 -0.0641 0.050 Uiso 1 1 calc R . .
H28B H 1.1013 0.3084 -0.1079 0.050 Uiso 1 1 calc R . .
H28C H 1.1330 0.3043 -0.0164 0.050 Uiso 1 1 calc R . .
C29 C 1.03194(19) 0.4125(2) -0.0543(2) 0.0401(9) Uani 1 1 d . . .
H29A H 1.0167 0.4644 -0.0481 0.060 Uiso 1 1 calc R . .
H29B H 1.0308 0.3809 -0.0111 0.060 Uiso 1 1 calc R . .
H29C H 1.0004 0.3908 -0.1023 0.060 Uiso 1 1 calc R . .
O1 O 1.22204(11) 1.03960(12) -0.00645(11) 0.0178(4) Uani 1 1 d . . .
H1 H 1.199(2) 1.073(2) -0.016(2) 0.046(13) Uiso 1 1 d . . .
B1 B 1.28613(17) 1.05228(19) 0.06841(18) 0.0182(7) Uani 1 1 d . . .
B2 B 1.18998(17) 0.97836(19) -0.06948(18) 0.0184(7) Uani 1 1 d . . .
C30 C 1.33601(15) 1.11997(16) 0.05320(16) 0.0182(6) Uani 1 1 d . . .
C31 C 1.31964(15) 1.16840(16) -0.00931(16) 0.0195(6) Uani 1 1 d . . .
F31 F 1.26026(9) 1.15935(10) -0.07058(9) 0.0254(4) Uani 1 1 d . . .
F32 F 1.34107(10) 1.27566(10) -0.07617(10) 0.0317(4) Uani 1 1 d . . .
C32 C 1.36068(16) 1.23029(16) -0.01397(17) 0.0216(6) Uani 1 1 d . . .
F33 F 1.45921(9) 1.30780(10) 0.04299(10) 0.0284(4) Uani 1 1 d . . .
C33 C 1.42048(15) 1.24671(17) 0.04609(17) 0.0208(6) Uani 1 1 d . . .
F34 F 1.49798(9) 1.21535(10) 0.16968(10) 0.0257(4) Uani 1 1 d . . .
C34 C 1.43966(15) 1.20058(17) 0.11020(17) 0.0212(6) Uani 1 1 d . . .
F35 F 1.41770(9) 1.09723(9) 0.17689(9) 0.0237(4) Uani 1 1 d . . .
C35 C 1.39719(16) 1.13969(16) 0.11204(16) 0.0205(6) Uani 1 1 d . . .
C36 C 1.32402(15) 0.96976(16) 0.09373(16) 0.0188(6) Uani 1 1 d . . .
F37 F 1.22710(9) 0.92578(9) 0.12704(9) 0.0226(4) Uani 1 1 d . . .
C37 C 1.29139(15) 0.91280(17) 0.12178(16) 0.0192(6) Uani 1 1 d . . .
C38 C 1.31993(17) 0.84189(17) 0.14599(16) 0.0221(6) Uani 1 1 d . . .
F38 F 1.28475(10) 0.78956(10) 0.17199(10) 0.0285(4) Uani 1 1 d . . .
F39 F 1.41381(10) 0.75647(10) 0.16631(11) 0.0328(4) Uani 1 1 d . . .
C39 C 1.38476(17) 0.82477(17) 0.14207(16) 0.0237(7) Uani 1 1 d . . .
F40 F 1.48207(9) 0.86069(10) 0.10786(10) 0.0300(4) Uani 1 1 d . . .
C40 C 1.41969(16) 0.87785(18) 0.11420(17) 0.0230(6) Uani 1 1 d . . .
F41 F 1.42573(9) 0.99578(10) 0.06122(10) 0.0244(4) Uani 1 1 d . . .
C41 C 1.38923(15) 0.94812(17) 0.09043(16) 0.0196(6) Uani 1 1 d . . .
C42 C 1.25710(14) 1.08908(16) 0.13448(16) 0.0172(6) Uani 1 1 d . . .
F43 F 1.18648(9) 1.17543(9) 0.04266(9) 0.0231(4) Uani 1 1 d . . .
C43 C 1.21058(15) 1.15027(17) 0.11626(16) 0.0191(6) Uani 1 1 d . . .
F44 F 1.14321(9) 1.24849(10) 0.14556(10) 0.0306(4) Uani 1 1 d . . .
C44 C 1.18751(15) 1.18885(17) 0.16789(18) 0.0226(6) Uani 1 1 d . . .
F45 F 1.19034(11) 1.20496(11) 0.29518(11) 0.0373(5) Uani 1 1 d . . .
C45 C 1.21159(17) 1.16755(18) 0.24379(18) 0.0269(7) Uani 1 1 d . . .
F46 F 1.28376(11) 1.08713(11) 0.33936(10) 0.0377(5) Uani 1 1 d . . .
C46 C 1.25880(18) 1.10875(18) 0.26542(17) 0.0265(7) Uani 1 1 d . . .
F47 F 1.32835(9) 1.01564(10) 0.24063(9) 0.0254(4) Uani 1 1 d . . .
C47 C 1.28067(16) 1.07135(16) 0.21221(16) 0.0210(6) Uani 1 1 d . . .
C48 C 1.12321(15) 0.93734(16) -0.05414(16) 0.0181(6) Uani 1 1 d . . .
F49 F 1.11868(8) 1.01517(9) 0.05013(9) 0.0211(4) Uani 1 1 d . . .
C49 C 1.09569(15) 0.95468(16) 0.00315(16) 0.0180(6) Uani 1 1 d . . .
F50 F 1.02059(9) 0.93095(10) 0.07451(9) 0.0257(4) Uani 1 1 d . . .
C50 C 1.04270(15) 0.91290(17) 0.01579(16) 0.0207(6) Uani 1 1 d . . .
F51 F 0.96178(10) 0.81164(11) -0.01818(11) 0.0344(5) Uani 1 1 d . . .
C51 C 1.01246(15) 0.85288(18) -0.03081(17) 0.0231(6) Uani 1 1 d . . .
F52 F 1.00535(10) 0.77884(11) -0.13968(11) 0.0352(5) Uani 1 1 d . . .
C52 C 1.03481(16) 0.83618(17) -0.09187(18) 0.0233(6) Uani 1 1 d . . .
F53 F 1.10928(9) 0.85834(10) -0.16136(10) 0.0266(4) Uani 1 1 d . . .
C53 C 1.08819(15) 0.87852(17) -0.10174(17) 0.0212(6) Uani 1 1 d . . .
C54 C 1.15636(15) 1.02276(16) -0.15304(16) 0.0192(6) Uani 1 1 d . . .
F55 F 1.19709(9) 0.93671(10) -0.22885(10) 0.0284(4) Uani 1 1 d . . .
C55 C 1.15911(15) 0.99856(17) -0.22337(17) 0.0213(6) Uani 1 1 d . . .
F56 F 1.12979(10) 1.00729(11) -0.35821(9) 0.0323(4) Uani 1 1 d . . .
C56 C 1.12410(16) 1.03391(18) -0.29198(16) 0.0236(7) Uani 1 1 d . . .
F57 F 1.04641(10) 1.12900(10) -0.36111(10) 0.0306(4) Uani 1 1 d . . .
C57 C 1.08222(16) 1.09618(18) -0.29420(17) 0.0240(7) Uani 1 1 d . . .
F58 F 1.03637(10) 1.18351(10) -0.22662(10) 0.0302(4) Uani 1 1 d . . .
C58 C 1.07735(16) 1.12332(17) -0.22630(17) 0.0215(6) Uani 1 1 d . . .
F59 F 1.10607(9) 1.11524(9) -0.09449(9) 0.0226(4) Uani 1 1 d . . .
C59 C 1.11381(15) 1.08635(16) -0.15928(16) 0.0193(6) Uani 1 1 d . . .
C60 C 1.25334(15) 0.92024(16) -0.06841(15) 0.0179(6) Uani 1 1 d . . .
F61 F 1.30818(9) 1.01914(10) -0.11408(10) 0.0257(4) Uani 1 1 d . . .
C61 C 1.30826(15) 0.94599(17) -0.09115(16) 0.0203(6) Uani 1 1 d . . .
F62 F 1.41576(9) 0.93157(11) -0.11422(10) 0.0305(4) Uani 1 1 d . . .
C62 C 1.36493(16) 0.90229(18) -0.09154(16) 0.0227(6) Uani 1 1 d . . .
F63 F 1.42344(9) 0.78376(11) -0.06559(11) 0.0322(4) Uani 1 1 d . . .
C63 C 1.36851(16) 0.82747(19) -0.06770(17) 0.0241(7) Uani 1 1 d . . .
F64 F 1.32158(9) 0.72714(9) -0.01601(10) 0.0265(4) Uani 1 1 d . . .
C64 C 1.31619(16) 0.79892(17) -0.04419(16) 0.0203(6) Uani 1 1 d . . .
F65 F 1.21347(9) 0.81074(9) -0.01790(9) 0.0225(4) Uani 1 1 d . . .
C65 C 1.26047(15) 0.84452(17) -0.04495(15) 0.0181(6) Uani 1 1 d . . .

loop_
_atom_site_aniso_label
_atom_site_aniso_U_11
_atom_site_aniso_U_22
_atom_site_aniso_U_33
_atom_site_aniso_U_23
_atom_site_aniso_U_13
_atom_site_aniso_U_12
Ge1 0.02206(16) 0.02226(16) 0.01724(15) -0.00268(13) 0.00551(12) 0.00203(14)
N1 0.0188(12) 0.0201(13) 0.0178(12) 0.0008(10) 0.0064(10) 0.0016(10)
N2 0.0217(13) 0.0214(13) 0.0170(12) -0.0014(10) 0.0072(10) 0.0013(10)
C1 0.0219(15) 0.0163(14) 0.0145(13) 0.0009(11) 0.0058(12) -0.0028(12)
C2 0.0235(15) 0.0217(15) 0.0179(14) -0.0016(12) 0.0090(12) 0.0004(12)
C3 0.0221(15) 0.0212(15) 0.0200(15) 0.0003(12) 0.0086(12) -0.0007(12)
C4 0.0250(16) 0.0212(16) 0.0164(14) 0.0001(12) 0.0043(12) 0.0023(12)
C5 0.0252(17) 0.0317(18) 0.0252(16) -0.0001(14) 0.0059(14) 0.0040(14)
C6 0.0203(14) 0.0204(15) 0.0150(13) -0.0017(11) 0.0048(11) 0.0019(12)
C7 0.0285(17) 0.0222(15) 0.0167(14) -0.0021(12) 0.0083(13) 0.0007(13)
C8 0.0320(18) 0.0243(17) 0.0189(15) 0.0054(12) 0.0056(14) 0.0082(14)
C9 0.0268(17) 0.0343(19) 0.0209(16) 0.0040(14) 0.0035(14) 0.0100(14)
C10 0.0201(15) 0.0316(17) 0.0217(15) -0.0010(14) 0.0049(12) 0.0026(14)
C11 0.0222(15) 0.0223(16) 0.0155(13) -0.0022(12) 0.0048(12) -0.0029(12)
C12 0.0234(16) 0.0214(16) 0.0244(16) 0.0001(12) 0.0084(13) 0.0015(13)
C13 0.0288(18) 0.0267(18) 0.0347(19) -0.0058(14) 0.0106(15) -0.0042(14)
C14 0.0292(17) 0.0268(17) 0.0242(16) 0.0066(13) 0.0101(14) -0.0018(14)
C15 0.0332(18) 0.0233(17) 0.0308(18) 0.0037(14) 0.0149(15) 0.0018(14)
C16 0.055(2) 0.0304(19) 0.035(2) 0.0042(16) 0.0248(19) -0.0003(17)
C17 0.039(2) 0.0303(19) 0.039(2) 0.0007(16) 0.0166(17) -0.0110(16)
C18 0.0201(15) 0.0255(17) 0.0168(14) -0.0040(12) 0.0046(12) 0.0002(12)
C19 0.0261(17) 0.0239(16) 0.0223(15) -0.0009(12) 0.0071(13) -0.0018(13)
C20 0.0336(19) 0.0288(18) 0.0239(16) -0.0016(14) 0.0042(15) -0.0080(15)
C21 0.043(2) 0.0341(19) 0.0164(15) -0.0034(14) -0.0026(14) -0.0086(17)
C22 0.041(2) 0.0271(18) 0.0196(16) 0.0009(13) 0.0044(15) -0.0046(15)
C23 0.0265(17) 0.0213(16) 0.0224(15) -0.0008(12) 0.0056(13) 0.0009(13)
C24 0.0314(18) 0.0231(16) 0.0180(15) -0.0032(12) 0.0064(13) -0.0023(13)
C25 0.0344(19) 0.0242(17) 0.0262(17) 0.0005(13) 0.0104(15) -0.0027(14)
C26 0.037(2) 0.0217(17) 0.0338(19) 0.0012(14) 0.0083(16) 0.0017(14)
C27 0.0282(17) 0.0303(18) 0.0205(15) -0.0014(13) 0.0066(13) -0.0041(14)
C28 0.043(2) 0.0277(18) 0.0299(18) 0.0029(14) 0.0126(16) -0.0016(15)
C29 0.038(2) 0.051(2) 0.036(2) -0.0009(18) 0.0186(18) -0.0024(18)
O1 0.0178(11) 0.0156(11) 0.0179(10) 0.0008(8) 0.0031(9) 0.0014(9)
B1 0.0168(16) 0.0187(17) 0.0164(15) 0.0011(13) 0.0021(13) -0.0011(13)
B2 0.0188(16) 0.0185(17) 0.0169(15) -0.0007(13) 0.0049(13) 0.0008(13)
C30 0.0171(14) 0.0178(14) 0.0199(14) 0.0004(12) 0.0065(12) 0.0003(11)
C31 0.0172(14) 0.0205(15) 0.0195(14) 0.0026(12) 0.0046(12) 0.0022(12)
F31 0.0231(9) 0.0281(10) 0.0206(9) 0.0072(7) 0.0019(7) -0.0035(8)
F32 0.0320(11) 0.0311(10) 0.0304(10) 0.0148(8) 0.0083(9) -0.0034(8)
C32 0.0250(16) 0.0177(15) 0.0231(15) 0.0056(12) 0.0094(13) 0.0009(12)
F33 0.0263(10) 0.0239(10) 0.0365(11) 0.0040(8) 0.0125(8) -0.0087(8)
C33 0.0189(15) 0.0179(15) 0.0281(16) -0.0002(12) 0.0111(13) -0.0043(12)
F34 0.0187(9) 0.0291(10) 0.0257(9) -0.0026(8) 0.0028(8) -0.0056(7)
C34 0.0194(15) 0.0231(16) 0.0208(15) -0.0015(12) 0.0062(13) -0.0005(12)
F35 0.0242(9) 0.0242(9) 0.0189(9) 0.0042(7) 0.0023(7) -0.0031(7)
C35 0.0256(16) 0.0181(15) 0.0173(14) 0.0041(11) 0.0064(13) 0.0039(12)
C36 0.0204(15) 0.0181(15) 0.0146(13) 0.0008(11) 0.0018(12) -0.0018(11)
F37 0.0215(9) 0.0216(9) 0.0245(9) 0.0023(7) 0.0076(7) -0.0003(7)
C37 0.0180(14) 0.0232(15) 0.0147(13) -0.0017(11) 0.0033(12) 0.0017(12)
C38 0.0312(17) 0.0173(15) 0.0166(14) 0.0009(11) 0.0065(13) -0.0013(13)
F38 0.0404(11) 0.0184(9) 0.0289(10) 0.0030(7) 0.0148(9) -0.0021(8)
F39 0.0436(12) 0.0226(10) 0.0323(10) 0.0062(8) 0.0128(9) 0.0132(9)
C39 0.0340(18) 0.0176(15) 0.0163(14) 0.0016(12) 0.0042(13) 0.0081(13)
F40 0.0227(10) 0.0355(11) 0.0311(10) -0.0005(8) 0.0083(8) 0.0082(8)
C40 0.0226(16) 0.0256(16) 0.0180(15) -0.0023(12) 0.0033(12) 0.0047(13)
F41 0.0217(9) 0.0260(10) 0.0276(9) 0.0027(7) 0.0110(8) -0.0009(7)
C41 0.0205(15) 0.0214(15) 0.0150(14) 0.0006(12) 0.0036(12) -0.0032(12)
C42 0.0156(14) 0.0146(14) 0.0221(15) -0.0015(11) 0.0071(12) -0.0055(11)
F43 0.0244(9) 0.0231(9) 0.0189(9) 0.0006(7) 0.0038(7) 0.0051(7)
C43 0.0193(15) 0.0205(15) 0.0154(14) -0.0008(11) 0.0031(12) -0.0036(12)
F44 0.0262(10) 0.0290(10) 0.0355(11) -0.0071(8) 0.0092(9) 0.0064(8)
C44 0.0193(15) 0.0211(16) 0.0272(16) -0.0034(13) 0.0077(13) -0.0024(12)
F45 0.0503(13) 0.0381(12) 0.0329(11) -0.0116(9) 0.0265(10) -0.0045(10)
C45 0.0323(18) 0.0254(17) 0.0270(17) -0.0101(13) 0.0150(15) -0.0078(14)
F46 0.0652(14) 0.0313(11) 0.0175(9) 0.0014(8) 0.0151(10) -0.0059(10)
C46 0.0372(19) 0.0253(17) 0.0169(15) -0.0004(13) 0.0092(14) -0.0110(14)
F47 0.0334(10) 0.0211(9) 0.0177(8) 0.0046(7) 0.0032(7) 0.0007(8)
C47 0.0246(16) 0.0178(15) 0.0184(14) 0.0000(12) 0.0045(12) -0.0037(12)
C48 0.0172(14) 0.0171(14) 0.0186(14) -0.0004(11) 0.0042(12) 0.0045(11)
F49 0.0215(9) 0.0207(8) 0.0210(8) -0.0057(7) 0.0069(7) -0.0031(7)
C49 0.0155(14) 0.0184(14) 0.0174(14) -0.0014(11) 0.0020(11) -0.0022(11)
F50 0.0232(9) 0.0338(10) 0.0228(9) -0.0012(8) 0.0112(8) -0.0021(8)
C50 0.0182(15) 0.0257(16) 0.0187(14) 0.0009(12) 0.0069(12) 0.0023(12)
F51 0.0290(10) 0.0382(11) 0.0387(11) -0.0066(9) 0.0147(9) -0.0174(9)
C51 0.0181(15) 0.0248(16) 0.0249(16) 0.0000(13) 0.0054(13) -0.0023(12)
F52 0.0334(11) 0.0331(11) 0.0387(11) -0.0181(9) 0.0118(9) -0.0151(9)
C52 0.0232(16) 0.0178(15) 0.0264(16) -0.0082(12) 0.0053(13) -0.0032(12)
F53 0.0267(10) 0.0298(10) 0.0247(9) -0.0097(8) 0.0107(8) -0.0026(8)
C53 0.0186(15) 0.0259(16) 0.0187(14) -0.0014(12) 0.0056(12) 0.0021(12)
C54 0.0172(14) 0.0206(15) 0.0185(14) -0.0005(12) 0.0045(11) 0.0000(12)
F55 0.0302(10) 0.0326(10) 0.0207(9) -0.0010(8) 0.0065(8) 0.0119(8)
C55 0.0190(14) 0.0229(16) 0.0205(14) 0.0004(12) 0.0047(12) 0.0039(12)
F56 0.0376(11) 0.0421(12) 0.0146(8) -0.0003(8) 0.0055(8) 0.0080(9)
C56 0.0243(16) 0.0294(17) 0.0155(14) -0.0022(12) 0.0048(12) -0.0018(13)
F57 0.0358(11) 0.0313(10) 0.0180(9) 0.0058(8) 0.0002(8) 0.0064(8)
C57 0.0261(17) 0.0239(16) 0.0169(14) 0.0041(12) 0.0006(13) -0.0021(13)
F58 0.0325(10) 0.0261(10) 0.0267(10) 0.0044(8) 0.0031(8) 0.0130(8)
C58 0.0218(15) 0.0183(15) 0.0222(15) 0.0007(12) 0.0044(13) 0.0014(12)
F59 0.0243(9) 0.0240(9) 0.0192(9) 0.0001(7) 0.0069(7) 0.0062(7)
C59 0.0203(15) 0.0204(15) 0.0180(14) -0.0009(12) 0.0076(12) -0.0019(12)
C60 0.0172(14) 0.0196(15) 0.0142(13) -0.0013(11) 0.0019(11) -0.0017(11)
F61 0.0244(9) 0.0251(9) 0.0283(9) 0.0082(8) 0.0100(8) 0.0016(8)
C61 0.0211(15) 0.0232(16) 0.0162(14) 0.0024(12) 0.0056(12) 0.0008(12)
F62 0.0221(9) 0.0457(12) 0.0282(10) 0.0057(9) 0.0144(8) 0.0015(8)
C62 0.0197(15) 0.0354(18) 0.0154(14) 0.0010(13) 0.0091(12) -0.0006(13)
F63 0.0249(10) 0.0384(11) 0.0351(11) -0.0001(9) 0.0125(9) 0.0134(8)
C63 0.0191(15) 0.0334(18) 0.0196(15) -0.0041(13) 0.0061(12) 0.0066(13)
F64 0.0276(10) 0.0190(9) 0.0310(10) -0.0009(8) 0.0075(8) 0.0055(7)
C64 0.0225(15) 0.0212(16) 0.0154(14) -0.0028(12) 0.0040(12) 0.0023(12)
F65 0.0222(9) 0.0190(9) 0.0263(9) 0.0016(7) 0.0081(8) -0.0020(7)
C65 0.0170(14) 0.0229(15) 0.0141(13) -0.0018(11) 0.0047(11) -0.0021(12)

loop_
_atom_type_symbol
_atom_type_description
_atom_type_scat_dispersion_real
_atom_type_scat_dispersion_imag
_atom_type_scat_source
C C 0.0033 0.0016 'International Tables Vol C Tables 4.2.6.8 and 6.1.1.4'
H H 0.0000 0.0000 'International Tables Vol C Tables 4.2.6.8 and 6.1.1.4'
B B 0.0013 0.0007 'International Tables Vol C Tables 4.2.6.8 and 6.1.1.4'
N N 0.0061 0.0033 'International Tables Vol C Tables 4.2.6.8 and 6.1.1.4'
F F 0.0171 0.0103 'International Tables Vol C Tables 4.2.6.8 and 6.1.1.4'
O O 0.0106 0.0060 'International Tables Vol C Tables 4.2.6.8 and 6.1.1.4'
Ge Ge 0.1547 1.8001 'International Tables Vol C Tables 4.2.6.8 and 6.1.1.4'

loop_
_geom_angle_atom_site_label_1
_geom_angle_atom_site_label_2
_geom_angle_atom_site_label_3
_geom_angle
_geom_angle_site_symmetry_1
_geom_angle_site_symmetry_3
_geom_angle_publ_flag
N2 Ge1 N1 92.99(10) . . ?
C1 N1 C6 121.5(2) . . ?
C1 N1 Ge1 128.3(2) . . ?
C6 N1 Ge1 110.19(17) . . ?
C3 N2 C18 120.9(2) . . ?
C3 N2 Ge1 128.0(2) . . ?
C18 N2 Ge1 111.04(18) . . ?
N1 C1 C2 121.3(3) . . ?
N1 C1 C4 118.4(3) . . ?
C2 C1 C4 120.2(3) . . ?
C1 C2 C3 127.5(3) . . ?
N2 C3 C2 121.8(3) . . ?
N2 C3 C5 119.1(3) . . ?
C2 C3 C5 119.0(3) . . ?
C11 C6 C7 122.6(3) . . ?
C11 C6 N1 118.6(2) . . ?
C7 C6 N1 118.6(3) . . ?
C8 C7 C6 117.0(3) . . ?
C8 C7 C15 121.1(3) . . ?
C6 C7 C15 121.8(3) . . ?
C9 C8 C7 120.8(3) . . ?
C10 C9 C8 120.6(3) . . ?
C9 C10 C11 121.4(3) . . ?
C10 C11 C6 117.4(3) . . ?
C10 C11 C12 121.0(3) . . ?
C6 C11 C12 121.6(3) . . ?
C11 C12 C13 112.5(3) . . ?
C11 C12 C14 110.7(2) . . ?
C13 C12 C14 110.0(3) . . ?
C7 C15 C16 113.2(3) . . ?
C7 C15 C17 110.7(3) . . ?
C16 C15 C17 109.8(3) . . ?
C19 C18 C23 122.0(3) . . ?
C19 C18 N2 118.8(3) . . ?
C23 C18 N2 119.1(3) . . ?
C20 C19 C18 117.7(3) . . ?
C20 C19 C27 118.8(3) . . ?
C18 C19 C27 123.5(3) . . ?
C21 C20 C19 121.2(3) . . ?
C20 C21 C22 120.0(3) . . ?
C23 C22 C21 121.5(3) . . ?
C22 C23 C18 117.6(3) . . ?
C22 C23 C24 120.2(3) . . ?
C18 C23 C24 122.2(3) . . ?
C23 C24 C25 110.2(3) . . ?
C23 C24 C26 112.6(3) . . ?
C25 C24 C26 110.1(3) . . ?
C29 C27 C19 111.3(3) . . ?
C29 C27 C28 110.2(3) . . ?
C19 C27 C28 111.3(3) . . ?
B2 O1 B1 140.8(2) . . ?
O1 B1 C36 107.4(2) . . ?
O1 B1 C30 109.0(2) . . ?
C36 B1 C30 115.7(2) . . ?
O1 B1 C42 108.4(2) . . ?
C36 B1 C42 112.5(2) . . ?
C30 B1 C42 103.8(2) . . ?
O1 B2 C60 107.1(2) . . ?
O1 B2 C48 109.4(2) . . ?
C60 B2 C48 114.5(2) . . ?
O1 B2 C54 108.2(2) . . ?
C60 B2 C54 112.1(2) . . ?
C48 B2 C54 105.4(2) . . ?
C31 C30 C35 113.7(3) . . ?
C31 C30 B1 126.8(3) . . ?
C35 C30 B1 118.8(2) . . ?
F31 C31 C30 121.6(3) . . ?
F31 C31 C32 114.8(2) . . ?
C30 C31 C32 123.6(3) . . ?
F32 C32 C33 119.7(3) . . ?
F32 C32 C31 120.4(3) . . ?
C33 C32 C31 119.8(3) . . ?
F33 C33 C32 120.2(3) . . ?
F33 C33 C34 120.4(3) . . ?
C32 C33 C34 119.4(3) . . ?
F34 C34 C35 120.9(3) . . ?
F34 C34 C33 120.6(3) . . ?
C35 C34 C33 118.6(3) . . ?
F35 C35 C34 116.1(3) . . ?
F35 C35 C30 119.0(3) . . ?
C34 C35 C30 124.9(3) . . ?
C37 C36 C41 113.4(3) . . ?
C37 C36 B1 120.5(3) . . ?
C41 C36 B1 126.1(3) . . ?
F37 C37 C38 115.7(3) . . ?
F37 C37 C36 119.7(3) . . ?
C38 C37 C36 124.6(3) . . ?
F38 C38 C39 120.1(3) . . ?
F38 C38 C37 121.0(3) . . ?
C39 C38 C37 118.9(3) . . ?
F39 C39 C40 120.5(3) . . ?
F39 C39 C38 119.7(3) . . ?
C40 C39 C38 119.7(3) . . ?
F40 C40 C39 120.1(3) . . ?
F40 C40 C41 120.3(3) . . ?
C39 C40 C41 119.6(3) . . ?
F41 C41 C40 115.8(3) . . ?
F41 C41 C36 120.4(3) . . ?
C40 C41 C36 123.8(3) . . ?
C47 C42 C43 113.0(3) . . ?
C47 C42 B1 126.5(3) . . ?
C43 C42 B1 120.0(2) . . ?
F43 C43 C44 116.6(3) . . ?
F43 C43 C42 118.6(2) . . ?
C44 C43 C42 124.8(3) . . ?
F44 C44 C45 119.6(3) . . ?
F44 C44 C43 121.0(3) . . ?
C45 C44 C43 119.4(3) . . ?
F45 C45 C46 121.3(3) . . ?
F45 C45 C44 120.3(3) . . ?
C46 C45 C44 118.3(3) . . ?
F46 C46 C45 119.7(3) . . ?
F46 C46 C47 119.7(3) . . ?
C45 C46 C47 120.7(3) . . ?
F47 C47 C46 115.2(3) . . ?
F47 C47 C42 121.1(3) . . ?
C46 C47 C42 123.7(3) . . ?
C53 C48 C49 113.4(3) . . ?
C53 C48 B2 119.4(2) . . ?
C49 C48 B2 127.2(3) . . ?
F49 C49 C50 115.1(2) . . ?
F49 C49 C48 121.6(2) . . ?
C50 C49 C48 123.2(3) . . ?
F50 C50 C51 119.4(3) . . ?
F50 C50 C49 120.1(3) . . ?
C51 C50 C49 120.5(3) . . ?
F51 C51 C50 120.7(3) . . ?
F51 C51 C52 120.7(3) . . ?
C50 C51 C52 118.6(3) . . ?
F52 C52 C53 120.8(3) . . ?
F52 C52 C51 120.3(3) . . ?
C53 C52 C51 118.9(3) . . ?
F53 C53 C52 116.4(3) . . ?
F53 C53 C48 118.5(3) . . ?
C52 C53 C48 125.0(3) . . ?
C55 C54 C59 112.8(3) . . ?
C55 C54 B2 126.7(3) . . ?
C59 C54 B2 120.1(2) . . ?
F55 C55 C56 114.8(2) . . ?
F55 C55 C54 121.3(3) . . ?
C56 C55 C54 123.9(3) . . ?
F56 C56 C57 119.2(3) . . ?
F56 C56 C55 120.5(3) . . ?
C57 C56 C55 120.3(3) . . ?
F57 C57 C56 120.4(3) . . ?
F57 C57 C58 121.0(3) . . ?
C56 C57 C58 118.7(3) . . ?
F58 C58 C59 121.2(3) . . ?
F58 C58 C57 120.1(3) . . ?
C59 C58 C57 118.7(3) . . ?
F59 C59 C58 115.8(3) . . ?
F59 C59 C54 118.6(3) . . ?
C58 C59 C54 125.6(3) . . ?
C65 C60 C61 113.3(3) . . ?
C65 C60 B2 126.7(3) . . ?
C61 C60 B2 119.9(3) . . ?
F61 C61 C62 115.9(3) . . ?
F61 C61 C60 119.2(3) . . ?
C62 C61 C60 124.9(3) . . ?
F62 C62 C63 120.2(3) . . ?
F62 C62 C61 121.2(3) . . ?
C63 C62 C61 118.7(3) . . ?
F63 C63 C64 120.4(3) . . ?
F63 C63 C62 120.4(3) . . ?
C64 C63 C62 119.2(3) . . ?
F64 C64 C63 119.5(3) . . ?
F64 C64 C65 120.1(3) . . ?
C63 C64 C65 120.2(3) . . ?
F65 C65 C64 114.7(2) . . ?
F65 C65 C60 121.5(2) . . ?
C64 C65 C60 123.7(3) . . ?

loop_
_geom_bond_atom_site_label_1
_geom_bond_atom_site_label_2
_geom_bond_distance
_geom_bond_site_symmetry_2
_geom_bond_publ_flag
Ge1 N2 1.894(2) . ?
Ge1 N1 1.894(2) . ?
N1 C1 1.350(4) . ?
N1 C6 1.458(4) . ?
N2 C3 1.346(4) . ?
N2 C18 1.465(4) . ?
C1 C2 1.390(4) . ?
C1 C4 1.494(4) . ?
C2 C3 1.393(4) . ?
C3 C5 1.497(4) . ?
C6 C11 1.402(4) . ?
C6 C7 1.409(4) . ?
C7 C8 1.389(4) . ?
C7 C15 1.523(4) . ?
C8 C9 1.389(4) . ?
C9 C10 1.370(4) . ?
C10 C11 1.382(4) . ?
C11 C12 1.524(4) . ?
C12 C13 1.530(4) . ?
C12 C14 1.532(4) . ?
C15 C16 1.529(4) . ?
C15 C17 1.531(5) . ?
C18 C19 1.403(4) . ?
C18 C23 1.408(4) . ?
C19 C20 1.394(4) . ?
C19 C27 1.530(4) . ?
C20 C21 1.373(4) . ?
C21 C22 1.391(5) . ?
C22 C23 1.382(4) . ?
C23 C24 1.521(4) . ?
C24 C25 1.525(4) . ?
C24 C26 1.531(4) . ?
C27 C29 1.519(5) . ?
C27 C28 1.537(5) . ?
O1 B2 1.558(4) . ?
O1 B1 1.563(4) . ?
B1 C36 1.631(4) . ?
B1 C30 1.644(4) . ?
B1 C42 1.658(4) . ?
B2 C60 1.634(4) . ?
B2 C48 1.639(4) . ?
B2 C54 1.660(4) . ?
C30 C31 1.384(4) . ?
C30 C35 1.390(4) . ?
C31 F31 1.356(3) . ?
C31 C32 1.387(4) . ?
F32 C32 1.346(3) . ?
C32 C33 1.371(4) . ?
F33 C33 1.340(3) . ?
C33 C34 1.380(4) . ?
F34 C34 1.341(3) . ?
C34 C35 1.379(4) . ?
F35 C35 1.354(3) . ?
C36 C37 1.392(4) . ?
C36 C41 1.396(4) . ?
F37 C37 1.358(3) . ?
C37 C38 1.381(4) . ?
C38 F38 1.347(3) . ?
C38 C39 1.373(4) . ?
F39 C39 1.343(3) . ?
C39 C40 1.371(4) . ?
F40 C40 1.342(3) . ?
C40 C41 1.382(4) . ?
F41 C41 1.345(3) . ?
C42 C47 1.391(4) . ?
C42 C43 1.392(4) . ?
F43 C43 1.358(3) . ?
C43 C44 1.376(4) . ?
F44 C44 1.349(3) . ?
C44 C45 1.376(4) . ?
F45 C45 1.342(3) . ?
C45 C46 1.371(5) . ?
F46 C46 1.345(3) . ?
C46 C47 1.376(4) . ?
F47 C47 1.349(3) . ?
C48 C53 1.387(4) . ?
C48 C49 1.390(4) . ?
F49 C49 1.351(3) . ?
C49 C50 1.383(4) . ?
F50 C50 1.347(3) . ?
C50 C51 1.368(4) . ?
F51 C51 1.339(3) . ?
C51 C52 1.385(4) . ?
F52 C52 1.340(3) . ?
C52 C53 1.374(4) . ?
F53 C53 1.360(3) . ?
C54 C55 1.390(4) . ?
C54 C59 1.390(4) . ?
F55 C55 1.353(3) . ?
C55 C56 1.377(4) . ?
F56 C56 1.354(3) . ?
C56 C57 1.375(4) . ?
F57 C57 1.337(3) . ?
C57 C58 1.380(4) . ?
F58 C58 1.341(3) . ?
C58 C59 1.375(4) . ?
F59 C59 1.361(3) . ?
C60 C65 1.389(4) . ?
C60 C61 1.392(4) . ?
F61 C61 1.351(3) . ?
C61 C62 1.382(4) . ?
F62 C62 1.339(3) . ?
C62 C63 1.378(4) . ?
F63 C63 1.341(3) . ?
C63 C64 1.370(4) . ?
F64 C64 1.353(3) . ?
C64 C65 1.380(4) . ?
F65 C65 1.353(3) . ?
